data_2236873
loop_
_publ_author_name
'Buvailo, Andrii I.'
'Pavlishchuk, Anna V.'
'Penkova, Larysa V.'
'Kotova, Natalia V.'
'Haukka, Matti'

_publ_section_title
;
 Bis{(<i>E</i>)-3-[2-(hydroxyimino)propanamido]-2,2-dimethylpropan-1-aminium}
 bis[\m-(<i>E</i>)-<i>N</i>-(3-amino-2,2-dimethylpropyl)-2-(hydroxyimino)propanamido(2{-})]bis{[(<i>E</i>)-<i>N</i>-(3-amino-2,2-dimethylpropyl)-2-(hydroxyimino)propanamide]copper(II)}
 bis((<i>E</i>)-{3-[2-(hydroxyimino)propanamido]-2,2-dimethylpropyl}carbamate)
 acetonitrile disolvate
;
_journal_coeditor_code GG2096
_journal_issue 12
_journal_name_full 'Acta Crystallographica Section E'
_journal_page_first m1480
_journal_page_last m1481
_journal_paper_doi 10.1107/S160053681204620X
_journal_volume 68
_journal_year 2012
_chemical_formula_iupac
;
(C8 H18 N3 O2)2 [Cu2 (C8 H15 N3 O2)2 (C8 H17 N3 O2)2]
(C9 H16 N3 O4)2, 2C2 H3 N
;
_chemical_formula_moiety 'C32 H64 Cu2 N12 O8, 2(C8 H18 N3 O2 +), 2(C9 H16 N3 O4 -), 2(C2 H3 N)'
_chemical_formula_sum 'C70 H138 Cu2 N26 O20'
_chemical_formula_weight 1791.14
_chemical_name_systematic
;
Bis{(<i>E</i>)-3-[2-(hydroxyimino)propanamido]-2,2-dimethylpropan-1-aminium}
bis[\m-(<i>E</i>)-<i>N</i>-(3-amino-2,2-dimethylpropyl)-2-
(hydroxyimino)propanamido(2-)]bis{[(<i>E</i>)-<i>N</i>-(3-amino-
2,2-dimethylpropyl)-2-(hydroxyimino)propanamide]copper(II)}
bis((<i>E</i>)-{3-[2-(hydroxyimino)propanamido]-2,2-dimethylpropyl}carbamate)
acetonitrile disolvate
;
_space_group_IT_number 2
_symmetry_cell_setting triclinic
_symmetry_space_group_name_Hall '-P 1'
_symmetry_space_group_name_H-M 'P -1'
_atom_sites_solution_hydrogens geom
_atom_sites_solution_primary direct
_atom_sites_solution_secondary difmap
_audit_creation_method SHELXL-97
_cell_angle_alpha 107.8750(10)
_cell_angle_beta 98.461(2)
_cell_angle_gamma 92.718(2)
_cell_formula_units_Z 1
_cell_length_a 9.3077(3)
_cell_length_b 12.9458(6)
_cell_length_c 19.8381(6)
_cell_measurement_reflns_used 23086
_cell_measurement_temperature 120(2)
_cell_measurement_theta_max 27.10
_cell_measurement_theta_min 2.91
_cell_volume 2239.35(14)
_computing_cell_refinement 'DENZO/SCALEPACK (Otwinowski & Minor, 1997)'
_computing_data_collection 'COLLECT (Nonius, 2002)'
_computing_data_reduction 'DENZO/SCALEPACK (Otwinowski & Minor, 1997)'
_computing_molecular_graphics 'DIAMOND (Brandenburg, 2009)'
_computing_publication_material 'SHELXL97 (Sheldrick, 2008)'
_computing_structure_refinement 'SHELXL97 (Sheldrick, 2008)'
_computing_structure_solution 'SHELXS97 (Sheldrick, 2008)'
_diffrn_ambient_temperature 120(2)
_diffrn_detector_area_resol_mean 9
_diffrn_measured_fraction_theta_full 0.991
_diffrn_measured_fraction_theta_max 0.991
_diffrn_measurement_device '95mm CCD camera on \k-goniostat'
_diffrn_measurement_device_type 'Nonius KappaCCD'
_diffrn_measurement_method '\f scans and \w scans with \k offset'
_diffrn_radiation_monochromator 'horizontally mounted graphite crystal'
_diffrn_radiation_source 'fine-focus sealed tube'
_diffrn_radiation_type MoK\a
_diffrn_radiation_wavelength 0.71073
_diffrn_reflns_av_R_equivalents 0.0735
_diffrn_reflns_av_sigmaI/netI 0.0650
_diffrn_reflns_limit_h_max 11
_diffrn_reflns_limit_h_min -11
_diffrn_reflns_limit_k_max 16
_diffrn_reflns_limit_k_min -15
_diffrn_reflns_limit_l_max 25
_diffrn_reflns_limit_l_min -25
_diffrn_reflns_number 32405
_diffrn_reflns_theta_full 27.12
_diffrn_reflns_theta_max 27.12
_diffrn_reflns_theta_min 3.94
_exptl_absorpt_coefficient_mu 0.554
_exptl_absorpt_correction_T_max 0.9436
_exptl_absorpt_correction_T_min 0.9107
_exptl_absorpt_correction_type multi-scan
_exptl_absorpt_process_details '(SORTAV; Blessing, 1995)'
_exptl_crystal_colour purple
_exptl_crystal_density_diffrn 1.328
_exptl_crystal_density_method 'not measured'
_exptl_crystal_description block
_exptl_crystal_F_000 958
_exptl_crystal_size_max 0.17
_exptl_crystal_size_mid 0.14
_exptl_crystal_size_min 0.11
_refine_diff_density_max 0.784
_refine_diff_density_min -0.700
_refine_ls_extinction_method none
_refine_ls_goodness_of_fit_ref 1.048
_refine_ls_hydrogen_treatment constr
_refine_ls_matrix_type full
_refine_ls_number_parameters 545
_refine_ls_number_reflns 9811
_refine_ls_number_restraints 0
_refine_ls_restrained_S_all 1.048
_refine_ls_R_factor_all 0.0832
_refine_ls_R_factor_gt 0.0533
_refine_ls_shift/su_max 0.001
_refine_ls_shift/su_mean 0.000
_refine_ls_structure_factor_coef Fsqd
_refine_ls_weighting_details 'w=1/[\s^2^(Fo^2^)+(0.0692P)^2^+1.4972P] where P=(Fo^2^+2Fc^2^)/3'
_refine_ls_weighting_scheme calc
_refine_ls_wR_factor_gt 0.1304
_refine_ls_wR_factor_ref 0.1469
_reflns_number_gt 7089
_reflns_number_total 9811
_reflns_threshold_expression I>2\s(I)
_cod_data_source_file gg2096.cif
_cod_data_source_block I
_cod_original_cell_volume 2239.34(14)
_cod_database_code 2236873
_cod_database_fobs_code 2236873

loop_
_symmetry_equiv_pos_as_xyz
'x, y, z'
'-x, -y, -z'

loop_
_atom_site_type_symbol
_atom_site_label
_atom_site_fract_x
_atom_site_fract_y
_atom_site_fract_z
_atom_site_U_iso_or_equiv
_atom_site_adp_type
_atom_site_calc_flag
_atom_site_refinement_flags
_atom_site_occupancy
_atom_site_symmetry_multiplicity
Cu Cu1 0.79591(4) 0.03835(3) 0.471381(19) 0.02474(11) Uani d . 1 1
O O1 0.9971(2) 0.00520(16) 0.59142(11) 0.0270(4) Uani d . 1 1
O O2 0.5459(2) -0.20172(15) 0.49801(11) 0.0282(4) Uani d . 1 1
O O3 0.8343(2) 0.32441(16) 0.44650(11) 0.0316(5) Uani d . 1 1
O O4 0.5320(2) 0.59018(16) 0.43927(12) 0.0341(5) Uani d . 1 1
H H4O 0.5444 0.6697 0.4459 0.051 Uiso d R 1 1
O O5 1.0148(2) -0.06821(17) 0.05826(11) 0.0313(5) Uani d . 1 1
O O6 1.0095(2) -0.12422(16) 0.27643(11) 0.0292(4) Uani d . 1 1
H H6O 1.0104 -0.0792 0.3216 0.044 Uiso d R 1 1
O O7 0.5645(2) 0.13752(16) 0.00244(11) 0.0299(5) Uani d . 1 1
O O8 0.3750(2) 0.14635(17) -0.07834(12) 0.0346(5) Uani d . 1 1
O O9 0.8251(3) 0.40092(18) 0.23329(14) 0.0489(6) Uani d . 1 1
O O10 0.7238(2) 0.03350(16) 0.18399(12) 0.0324(5) Uani d . 1 1
H H10O 0.6854 -0.0205 0.1466 0.049 Uiso d R 1 1
N N1 0.8683(3) -0.02673(18) 0.54686(13) 0.0244(5) Uani d . 1 1
N N2 0.6419(3) -0.08185(18) 0.44696(13) 0.0255(5) Uani d . 1 1
N N3 0.7251(3) 0.08880(19) 0.38775(13) 0.0282(5) Uani d . 1 1
H H3A 0.7873 0.0676 0.3598 0.042 Uiso d R 1 1
H H3B 0.7311 0.1605 0.3934 0.042 Uiso d R 1 1
N N4 0.9173(3) 0.18149(18) 0.53062(13) 0.0256(5) Uani d . 1 1
H H4C 0.9301 0.2215 0.4996 0.038 Uiso d R 1 1
H H4D 1.0061 0.1569 0.5410 0.038 Uiso d R 1 1
N N5 0.8510(3) 0.46726(19) 0.54814(14) 0.0296(5) Uani d . 1 1
H H5N 0.8229 0.5393 0.5632 0.044 Uiso d R 1 1
N N6 0.6524(3) 0.55520(19) 0.47341(14) 0.0301(6) Uani d . 1 1
N N7 1.2786(3) 0.03651(19) 0.01429(13) 0.0272(5) Uani d . 1 1
H H7D 1.1936 0.0243 -0.0002 0.041 Uiso d R 1 1
H H7E 1.3216 -0.0233 0.0095 0.041 Uiso d R 1 1
H H7F 1.3040 0.0833 -0.0181 0.041 Uiso d R 1 1
N N8 1.0700(3) 0.07386(19) 0.16118(14) 0.0284(5) Uani d . 1 1
H H8N 1.0818 0.0910 0.2081 0.043 Uiso d R 1 1
N N9 1.0319(3) -0.05481(19) 0.23722(13) 0.0263(5) Uani d . 1 1
N N10 0.5814(3) 0.2593(2) -0.05759(15) 0.0345(6) Uani d . 1 1
H H10N 0.5339 0.2872 -0.0951 0.052 Uiso d R 1 1
N N11 0.7026(3) 0.30587(19) 0.12196(14) 0.0301(6) Uani d . 1 1
H H11N 0.6605 0.2392 0.0949 0.045 Uiso d R 1 1
N N12 0.7126(3) 0.12354(19) 0.16016(14) 0.0278(5) Uani d . 1 1
N N13 0.4204(6) 0.6143(3) 0.1678(2) 0.0866(15) Uani d . 1 1
C C1 0.7829(3) -0.1065(2) 0.54971(15) 0.0255(6) Uani d . 1 1
C C2 0.8168(4) -0.1687(2) 0.60094(17) 0.0322(7) Uani d . 1 1
H H2A 0.9003 -0.2102 0.5894 0.048 Uiso calc R 1 1
H H2B 0.7318 -0.2191 0.5972 0.048 Uiso calc R 1 1
H H2C 0.8406 -0.1179 0.6501 0.048 Uiso calc R 1 1
C C3 0.6456(3) -0.1336(2) 0.49430(15) 0.0241(6) Uani d . 1 1
C C4 0.5117(3) -0.1048(2) 0.39132(16) 0.0272(6) Uani d . 1 1
H H4A 0.4321 -0.0655 0.4125 0.033 Uiso calc R 1 1
H H4B 0.4799 -0.1838 0.3755 0.033 Uiso calc R 1 1
C C5 0.5350(3) -0.0719(2) 0.32556(16) 0.0262(6) Uani d . 1 1
C C6 0.3899(4) -0.0977(3) 0.27351(18) 0.0367(7) Uani d . 1 1
H H6A 0.3560 -0.1750 0.2616 0.055 Uiso calc R 1 1
H H6B 0.4035 -0.0818 0.2295 0.055 Uiso calc R 1 1
H H6C 0.3174 -0.0528 0.2960 0.055 Uiso calc R 1 1
C C7 0.6526(3) -0.1355(2) 0.28899(17) 0.0300(6) Uani d . 1 1
H H7A 0.6203 -0.2137 0.2719 0.045 Uiso calc R 1 1
H H7B 0.7437 -0.1218 0.3236 0.045 Uiso calc R 1 1
H H7C 0.6690 -0.1116 0.2482 0.045 Uiso calc R 1 1
C C8 0.5755(3) 0.0517(2) 0.34610(16) 0.0278(6) Uani d . 1 1
H H8A 0.5670 0.0722 0.3016 0.033 Uiso calc R 1 1
H H8B 0.5045 0.0904 0.3749 0.033 Uiso calc R 1 1
C C9 0.8481(3) 0.2553(2) 0.58640(16) 0.0266(6) Uani d . 1 1
H H9A 0.8221 0.2155 0.6190 0.032 Uiso calc R 1 1
H H9B 0.7560 0.2737 0.5628 0.032 Uiso calc R 1 1
C C10 0.9404(3) 0.3622(2) 0.63210(16) 0.0279(6) Uani d . 1 1
C C11 1.0858(4) 0.3386(2) 0.66935(18) 0.0334(7) Uani d . 1 1
H H11A 1.1402 0.4074 0.7007 0.050 Uiso calc R 1 1
H H11B 1.1433 0.3018 0.6330 0.050 Uiso calc R 1 1
H H11C 1.0668 0.2916 0.6981 0.050 Uiso calc R 1 1
C C12 0.8516(4) 0.4234(3) 0.68900(18) 0.0369(7) Uani d . 1 1
H H12A 0.8324 0.3785 0.7191 0.055 Uiso calc R 1 1
H H12B 0.7587 0.4382 0.6650 0.055 Uiso calc R 1 1
H H12C 0.9071 0.4924 0.7191 0.055 Uiso calc R 1 1
C C13 0.9769(3) 0.4349(2) 0.58719(17) 0.0296(6) Uani d . 1 1
H H13A 1.0370 0.5016 0.6196 0.036 Uiso calc R 1 1
H H13B 1.0370 0.3955 0.5521 0.036 Uiso calc R 1 1
C C14 0.7896(3) 0.4098(2) 0.48086(17) 0.0279(6) Uani d . 1 1
C C15 0.6606(3) 0.4527(2) 0.44730(16) 0.0294(6) Uani d . 1 1
C C16 0.5574(4) 0.3726(3) 0.38713(19) 0.0385(8) Uani d . 1 1
H H16A 0.4661 0.4049 0.3786 0.058 Uiso calc R 1 1
H H16B 0.5371 0.3066 0.3998 0.058 Uiso calc R 1 1
H H16C 0.6013 0.3537 0.3435 0.058 Uiso calc R 1 1
C C17 1.3337(3) 0.0845(2) 0.09269(16) 0.0264(6) Uani d . 1 1
H H17A 1.4401 0.1047 0.0999 0.032 Uiso calc R 1 1
H H17B 1.3188 0.0280 0.1158 0.032 Uiso calc R 1 1
C C18 1.2620(3) 0.1849(2) 0.13065(16) 0.0285(6) Uani d . 1 1
C C19 1.3412(4) 0.2267(3) 0.20854(18) 0.0379(7) Uani d . 1 1
H H19A 1.3309 0.1698 0.2311 0.057 Uiso calc R 1 1
H H19B 1.2985 0.2915 0.2349 0.057 Uiso calc R 1 1
H H19C 1.4449 0.2454 0.2095 0.057 Uiso calc R 1 1
C C20 1.2765(4) 0.2735(2) 0.09419(18) 0.0330(7) Uani d . 1 1
H H20A 1.2375 0.3396 0.1215 0.050 Uiso calc R 1 1
H H20B 1.2216 0.2470 0.0451 0.050 Uiso calc R 1 1
H H20C 1.3796 0.2902 0.0928 0.050 Uiso calc R 1 1
C C21 1.0987(3) 0.1567(2) 0.12810(16) 0.0279(6) Uani d . 1 1
H H21A 1.0561 0.2237 0.1529 0.033 Uiso calc R 1 1
H H21B 1.0494 0.1307 0.0773 0.033 Uiso calc R 1 1
C C22 1.0300(3) -0.0316(2) 0.12427(16) 0.0258(6) Uani d . 1 1
C C23 1.0066(3) -0.1032(2) 0.16946(16) 0.0256(6) Uani d . 1 1
C C24 0.9528(4) -0.2213(2) 0.13348(17) 0.0334(7) Uani d . 1 1
H H24A 1.0145 -0.2662 0.1549 0.050 Uiso calc R 1 1
H H24B 0.9569 -0.2409 0.0820 0.050 Uiso calc R 1 1
H H24C 0.8518 -0.2338 0.1400 0.050 Uiso calc R 1 1
C C25 0.5051(4) 0.1773(2) -0.04470(17) 0.0299(7) Uani d . 1 1
C C26 0.7333(4) 0.2957(3) -0.02801(19) 0.0364(7) Uani d . 1 1
H H26A 0.7826 0.3057 -0.0668 0.044 Uiso calc R 1 1
H H26B 0.7782 0.2370 -0.0126 0.044 Uiso calc R 1 1
C C27 0.7646(3) 0.4020(3) 0.03606(19) 0.0345(7) Uani d . 1 1
C C28 0.9282(4) 0.4177(3) 0.0648(2) 0.0469(9) Uani d . 1 1
H H28A 0.9523 0.4873 0.1036 0.070 Uiso calc R 1 1
H H28B 0.9821 0.4177 0.0259 0.070 Uiso calc R 1 1
H H28C 0.9553 0.3579 0.0833 0.070 Uiso calc R 1 1
C C29 0.7196(4) 0.4993(3) 0.0118(2) 0.0422(8) Uani d . 1 1
H H29A 0.6176 0.4845 -0.0124 0.063 Uiso calc R 1 1
H H29B 0.7821 0.5105 -0.0215 0.063 Uiso calc R 1 1
H H29C 0.7301 0.5650 0.0538 0.063 Uiso calc R 1 1
C C30 0.6790(3) 0.3988(2) 0.09562(18) 0.0316(7) Uani d . 1 1
H H30A 0.7069 0.4671 0.1364 0.038 Uiso calc R 1 1
H H30B 0.5736 0.3965 0.0774 0.038 Uiso calc R 1 1
C C31 0.7718(3) 0.3139(2) 0.18701(17) 0.0308(7) Uani d . 1 1
C C32 0.7833(3) 0.2103(2) 0.20590(16) 0.0277(6) Uani d . 1 1
C C33 0.8753(4) 0.2187(3) 0.27622(17) 0.0332(7) Uani d . 1 1
H H33A 0.8243 0.2552 0.3156 0.050 Uiso calc R 1 1
H H33B 0.9686 0.2611 0.2813 0.050 Uiso calc R 1 1
H H33C 0.8932 0.1455 0.2779 0.050 Uiso calc R 1 1
C C35 0.4618(5) 0.5755(3) 0.2090(2) 0.0498(9) Uani d . 1 1
C C34 0.5186(4) 0.5279(3) 0.2630(2) 0.0509(9) Uani d . 1 1
H H34A 0.6131 0.5014 0.2539 0.076 Uiso calc R 1 1
H H34B 0.4502 0.4669 0.2613 0.076 Uiso calc R 1 1
H H34C 0.5313 0.5831 0.3106 0.076 Uiso calc R 1 1

loop_
_atom_site_aniso_label
_atom_site_aniso_U_11
_atom_site_aniso_U_22
_atom_site_aniso_U_33
_atom_site_aniso_U_12
_atom_site_aniso_U_13
_atom_site_aniso_U_23
Cu1 0.0265(2) 0.02338(18) 0.02322(19) -0.00097(13) 0.00151(14) 0.00753(13)
O1 0.0222(10) 0.0343(10) 0.0229(10) 0.0009(8) 0.0021(8) 0.0076(8)
O2 0.0275(11) 0.0248(9) 0.0332(12) 0.0000(8) 0.0076(9) 0.0096(8)
O3 0.0405(13) 0.0261(10) 0.0273(11) 0.0055(9) 0.0080(9) 0.0059(9)
O4 0.0378(13) 0.0279(10) 0.0354(12) 0.0057(9) 0.0006(10) 0.0107(9)
O5 0.0335(12) 0.0354(11) 0.0243(11) -0.0005(9) 0.0031(9) 0.0098(9)
O6 0.0332(12) 0.0321(10) 0.0245(11) 0.0014(9) 0.0074(9) 0.0115(9)
O7 0.0327(12) 0.0276(10) 0.0310(12) 0.0034(8) 0.0065(9) 0.0112(9)
O8 0.0354(13) 0.0332(11) 0.0326(12) 0.0019(9) 0.0009(10) 0.0093(9)
O9 0.0582(17) 0.0293(12) 0.0479(15) -0.0004(11) -0.0110(12) 0.0058(11)
O10 0.0368(12) 0.0290(10) 0.0321(12) -0.0003(9) 0.0025(10) 0.0125(9)
N1 0.0246(13) 0.0239(11) 0.0220(12) 0.0006(9) 0.0030(10) 0.0041(9)
N2 0.0243(13) 0.0256(11) 0.0265(13) -0.0001(9) 0.0043(10) 0.0083(10)
N3 0.0296(14) 0.0273(12) 0.0284(13) 0.0021(10) 0.0035(11) 0.0109(10)
N4 0.0271(13) 0.0233(11) 0.0260(13) 0.0024(9) 0.0052(10) 0.0069(10)
N5 0.0338(14) 0.0238(11) 0.0284(14) 0.0028(10) 0.0016(11) 0.0058(10)
N6 0.0309(14) 0.0294(13) 0.0329(14) 0.0049(10) 0.0062(11) 0.0135(11)
N7 0.0225(12) 0.0307(12) 0.0267(13) 0.0024(10) 0.0023(10) 0.0074(10)
N8 0.0324(14) 0.0309(12) 0.0231(13) 0.0021(10) 0.0083(10) 0.0089(10)
N9 0.0244(13) 0.0316(12) 0.0264(13) 0.0025(10) 0.0056(10) 0.0137(10)
N10 0.0347(15) 0.0373(14) 0.0362(15) 0.0028(11) 0.0061(12) 0.0185(12)
N11 0.0297(14) 0.0254(12) 0.0350(15) -0.0005(10) 0.0038(11) 0.0104(11)
N12 0.0257(13) 0.0279(12) 0.0317(14) 0.0023(10) 0.0052(11) 0.0118(11)
N13 0.158(5) 0.056(2) 0.046(2) 0.013(3) 0.003(3) 0.0227(19)
C1 0.0282(15) 0.0254(13) 0.0238(15) 0.0050(11) 0.0069(12) 0.0077(11)
C2 0.0344(17) 0.0332(15) 0.0307(17) 0.0011(13) 0.0040(13) 0.0138(13)
C3 0.0258(15) 0.0210(12) 0.0237(14) 0.0019(11) 0.0073(11) 0.0032(11)
C4 0.0240(15) 0.0279(14) 0.0271(15) -0.0001(11) 0.0033(12) 0.0057(12)
C5 0.0234(15) 0.0288(14) 0.0251(15) 0.0037(11) 0.0022(12) 0.0074(12)
C6 0.0302(17) 0.0444(18) 0.0318(18) 0.0011(13) -0.0025(13) 0.0106(14)
C7 0.0311(16) 0.0296(14) 0.0271(16) 0.0034(12) 0.0067(13) 0.0049(12)
C8 0.0250(15) 0.0310(14) 0.0272(16) 0.0050(12) 0.0012(12) 0.0101(12)
C9 0.0270(15) 0.0273(14) 0.0247(15) 0.0005(11) 0.0060(12) 0.0067(12)
C10 0.0285(16) 0.0262(14) 0.0265(15) 0.0006(11) 0.0044(12) 0.0051(12)
C11 0.0329(17) 0.0278(14) 0.0341(17) -0.0018(12) -0.0048(13) 0.0074(13)
C12 0.0412(19) 0.0358(16) 0.0292(17) 0.0032(14) 0.0096(14) 0.0021(13)
C13 0.0304(16) 0.0230(13) 0.0330(17) -0.0002(11) 0.0028(13) 0.0069(12)
C14 0.0314(16) 0.0240(13) 0.0310(16) 0.0008(11) 0.0075(13) 0.0120(12)
C15 0.0345(17) 0.0279(14) 0.0258(16) 0.0003(12) 0.0068(13) 0.0082(12)
C16 0.042(2) 0.0308(16) 0.0371(19) 0.0056(14) -0.0031(15) 0.0072(14)
C17 0.0220(14) 0.0324(14) 0.0256(15) 0.0024(11) 0.0038(11) 0.0105(12)
C18 0.0265(16) 0.0297(14) 0.0289(16) 0.0002(12) 0.0063(12) 0.0083(12)
C19 0.0328(18) 0.0425(18) 0.0328(18) -0.0012(14) 0.0020(14) 0.0061(14)
C20 0.0327(17) 0.0296(15) 0.0380(18) 0.0005(12) 0.0111(14) 0.0107(13)
C21 0.0292(16) 0.0284(14) 0.0273(16) 0.0028(12) 0.0073(12) 0.0096(12)
C22 0.0196(14) 0.0328(14) 0.0253(15) 0.0039(11) 0.0030(11) 0.0097(12)
C23 0.0184(14) 0.0304(14) 0.0275(16) 0.0020(11) 0.0033(11) 0.0086(12)
C24 0.0373(18) 0.0308(15) 0.0297(17) -0.0004(13) 0.0080(14) 0.0057(13)
C25 0.0352(18) 0.0266(14) 0.0298(16) 0.0080(12) 0.0119(14) 0.0079(12)
C26 0.0319(17) 0.0404(17) 0.048(2) 0.0085(13) 0.0181(15) 0.0248(15)
C27 0.0249(16) 0.0354(16) 0.050(2) 0.0013(12) 0.0072(14) 0.0231(15)
C28 0.0253(17) 0.053(2) 0.071(3) 0.0008(15) 0.0069(17) 0.034(2)
C29 0.0353(19) 0.0374(17) 0.062(2) 0.0030(14) 0.0099(17) 0.0261(17)
C30 0.0291(16) 0.0271(14) 0.0401(18) 0.0018(12) 0.0044(14) 0.0135(13)
C31 0.0266(16) 0.0303(15) 0.0327(17) 0.0020(12) 0.0047(13) 0.0061(13)
C32 0.0247(15) 0.0326(15) 0.0259(15) 0.0046(12) 0.0075(12) 0.0076(12)
C33 0.0377(18) 0.0357(16) 0.0239(16) 0.0035(13) 0.0061(13) 0.0060(13)
C35 0.074(3) 0.0369(18) 0.037(2) 0.0001(18) 0.0112(19) 0.0097(16)
C34 0.046(2) 0.059(2) 0.052(2) 0.0056(18) 0.0101(18) 0.0238(19)

loop_
_atom_type_symbol
_atom_type_description
_atom_type_scat_dispersion_real
_atom_type_scat_dispersion_imag
_atom_type_scat_source
C C 0.0033 0.0016 'International Tables Vol C Tables 4.2.6.8 and 6.1.1.4'
H H 0.0000 0.0000 'International Tables Vol C Tables 4.2.6.8 and 6.1.1.4'
N N 0.0061 0.0033 'International Tables Vol C Tables 4.2.6.8 and 6.1.1.4'
O O 0.0106 0.0060 'International Tables Vol C Tables 4.2.6.8 and 6.1.1.4'
Cu Cu 0.3201 1.2651 'International Tables Vol C Tables 4.2.6.8 and 6.1.1.4'

loop_
_geom_angle_atom_site_label_1
_geom_angle_atom_site_label_2
_geom_angle_atom_site_label_3
_geom_angle
N1 Cu1 N2 81.63(10)
N1 Cu1 N3 173.95(10)
N1 Cu1 N4 89.54(10)
N2 Cu1 N3 95.35(10)
N2 Cu1 N4 157.75(10)
N3 Cu1 N4 95.10(10)
N6 O4 H4O 112.4
N9 O6 H6O 104.4
N12 O10 H10O 103.6
C1 N1 O1 120.8(2)
C1 N1 Cu1 114.9(2)
O1 N1 Cu1 124.36(17)
C3 N2 C4 117.5(2)
C3 N2 Cu1 114.07(19)
C4 N2 Cu1 127.20(18)
C8 N3 Cu1 120.40(18)
C8 N3 H3A 109.0
Cu1 N3 H3A 103.3
C8 N3 H3B 101.7
Cu1 N3 H3B 119.6
H3A N3 H3B 101.0
C9 N4 Cu1 115.68(18)
C9 N4 H4C 103.7
Cu1 N4 H4C 107.6
C9 N4 H4D 122.4
Cu1 N4 H4D 100.8
H4C N4 H4D 105.7
C14 N5 C13 123.0(2)
C14 N5 H5N 113.3
C13 N5 H5N 121.7
C15 N6 O4 112.8(3)
C17 N7 H7D 120.2
C17 N7 H7E 95.0
H7D N7 H7E 112.0
C17 N7 H7F 116.4
H7D N7 H7F 98.1
H7E N7 H7F 116.5
C22 N8 C21 124.0(3)
C22 N8 H8N 115.8
C21 N8 H8N 120.2
C23 N9 O6 112.8(2)
C25 N10 C26 124.3(3)
C25 N10 H10N 116.8
C26 N10 H10N 118.2
C31 N11 C30 124.3(3)
C31 N11 H11N 116.0
C30 N11 H11N 119.4
C32 N12 O10 112.4(2)
N1 C1 C2 124.0(3)
N1 C1 C3 113.6(2)
C2 C1 C3 122.4(2)
C1 C2 H2A 109.5
C1 C2 H2B 109.5
H2A C2 H2B 109.5
C1 C2 H2C 109.5
H2A C2 H2C 109.5
H2B C2 H2C 109.5
O2 C3 N2 126.7(3)
O2 C3 C1 118.6(2)
N2 C3 C1 114.7(2)
N2 C4 C5 113.8(2)
N2 C4 H4A 108.8
C5 C4 H4A 108.8
N2 C4 H4B 108.8
C5 C4 H4B 108.8
H4A C4 H4B 107.7
C6 C5 C4 107.9(2)
C6 C5 C7 110.0(3)
C4 C5 C7 110.4(2)
C6 C5 C8 106.5(2)
C4 C5 C8 111.3(2)
C7 C5 C8 110.7(2)
C5 C6 H6A 109.5
C5 C6 H6B 109.5
H6A C6 H6B 109.5
C5 C6 H6C 109.5
H6A C6 H6C 109.5
H6B C6 H6C 109.5
C5 C7 H7A 109.5
C5 C7 H7B 109.5
H7A C7 H7B 109.5
C5 C7 H7C 109.5
H7A C7 H7C 109.5
H7B C7 H7C 109.5
N3 C8 C5 113.8(2)
N3 C8 H8A 108.8
C5 C8 H8A 108.8
N3 C8 H8B 108.8
C5 C8 H8B 108.8
H8A C8 H8B 107.7
N4 C9 C10 115.8(2)
N4 C9 H9A 108.3
C10 C9 H9A 108.3
N4 C9 H9B 108.3
C10 C9 H9B 108.3
H9A C9 H9B 107.4
C11 C10 C9 110.6(2)
C11 C10 C13 107.2(2)
C9 C10 C13 112.6(2)
C11 C10 C12 109.7(3)
C9 C10 C12 107.2(2)
C13 C10 C12 109.5(2)
C10 C11 H11A 109.5
C10 C11 H11B 109.5
H11A C11 H11B 109.5
C10 C11 H11C 109.5
H11A C11 H11C 109.5
H11B C11 H11C 109.5
C10 C12 H12A 109.5
C10 C12 H12B 109.5
H12A C12 H12B 109.5
C10 C12 H12C 109.5
H12A C12 H12C 109.5
H12B C12 H12C 109.5
N5 C13 C10 115.2(2)
N5 C13 H13A 108.5
C10 C13 H13A 108.5
N5 C13 H13B 108.5
C10 C13 H13B 108.5
H13A C13 H13B 107.5
O3 C14 N5 122.8(3)
O3 C14 C15 119.9(3)
N5 C14 C15 117.3(2)
N6 C15 C16 127.2(3)
N6 C15 C14 115.6(3)
C16 C15 C14 117.2(3)
C15 C16 H16A 109.5
C15 C16 H16B 109.5
H16A C16 H16B 109.5
C15 C16 H16C 109.5
H16A C16 H16C 109.5
H16B C16 H16C 109.5
N7 C17 C18 114.9(2)
N7 C17 H17A 108.5
C18 C17 H17A 108.5
N7 C17 H17B 108.5
C18 C17 H17B 108.5
H17A C17 H17B 107.5
C17 C18 C19 106.8(2)
C17 C18 C21 111.3(2)
C19 C18 C21 110.2(2)
C17 C18 C20 110.4(2)
C19 C18 C20 110.3(3)
C21 C18 C20 107.8(2)
C18 C19 H19A 109.5
C18 C19 H19B 109.5
H19A C19 H19B 109.5
C18 C19 H19C 109.5
H19A C19 H19C 109.5
H19B C19 H19C 109.5
C18 C20 H20A 109.5
C18 C20 H20B 109.5
H20A C20 H20B 109.5
C18 C20 H20C 109.5
H20A C20 H20C 109.5
H20B C20 H20C 109.5
N8 C21 C18 113.4(2)
N8 C21 H21A 108.9
C18 C21 H21A 108.9
N8 C21 H21B 108.9
C18 C21 H21B 108.9
H21A C21 H21B 107.7
O5 C22 N8 123.0(3)
O5 C22 C23 122.0(3)
N8 C22 C23 115.0(3)
N9 C23 C24 125.5(3)
N9 C23 C22 115.0(2)
C24 C23 C22 119.5(3)
C23 C24 H24A 109.5
C23 C24 H24B 109.5
H24A C24 H24B 109.5
C23 C24 H24C 109.5
H24A C24 H24C 109.5
H24B C24 H24C 109.5
O7 C25 O8 122.7(3)
O7 C25 N10 118.6(3)
O8 C25 N10 118.7(3)
N10 C26 C27 116.3(3)
N10 C26 H26A 108.2
C27 C26 H26A 108.2
N10 C26 H26B 108.2
C27 C26 H26B 108.2
H26A C26 H26B 107.4
C28 C27 C30 110.1(3)
C28 C27 C29 109.8(3)
C30 C27 C29 107.0(3)
C28 C27 C26 107.7(3)
C30 C27 C26 111.9(2)
C29 C27 C26 110.3(3)
C27 C28 H28A 109.5
C27 C28 H28B 109.5
H28A C28 H28B 109.5
C27 C28 H28C 109.5
H28A C28 H28C 109.5
H28B C28 H28C 109.5
C27 C29 H29A 109.5
C27 C29 H29B 109.5
H29A C29 H29B 109.5
C27 C29 H29C 109.5
H29A C29 H29C 109.5
H29B C29 H29C 109.5
N11 C30 C27 114.1(2)
N11 C30 H30A 108.7
C27 C30 H30A 108.7
N11 C30 H30B 108.7
C27 C30 H30B 108.7
H30A C30 H30B 107.6
O9 C31 N11 124.4(3)
O9 C31 C32 118.2(3)
N11 C31 C32 117.4(3)
N12 C32 C33 126.5(3)
N12 C32 C31 116.7(3)
C33 C32 C31 116.8(3)
C32 C33 H33A 109.5
C32 C33 H33B 109.5
H33A C33 H33B 109.5
C32 C33 H33C 109.5
H33A C33 H33C 109.5
H33B C33 H33C 109.5
N13 C35 C34 178.4(5)
C35 C34 H34A 109.5
C35 C34 H34B 109.5
H34A C34 H34B 109.5
C35 C34 H34C 109.5
H34A C34 H34C 109.5
H34B C34 H34C 109.5

loop_
_geom_bond_atom_site_label_1
_geom_bond_atom_site_label_2
_geom_bond_site_symmetry_2
_geom_bond_distance
_geom_bond_publ_flag
Cu1 N1 . 1.984(2) yes
Cu1 N2 . 1.957(2) yes
Cu1 N3 . 2.000(2) yes
Cu1 N4 . 2.041(2) yes
Cu1 O1 2_756 2.441(2) yes
O1 N1 . 1.343(3) no
O2 C3 . 1.276(3) no
O3 C14 . 1.234(3) no
O4 N6 . 1.390(3) no
O4 H4O . 0.9950 ?
O5 C22 . 1.232(4) no
O6 N9 . 1.384(3) no
O6 H6O . 0.9050 ?
O7 C25 . 1.271(4) no
O8 C25 . 1.275(4) no
O9 C31 . 1.240(4) no
O10 N12 . 1.389(3) no
O10 H10O . 0.8640 ?
N1 C1 . 1.293(4) no
N2 C3 . 1.308(4) no
N2 C4 . 1.465(4) ?
N3 C8 . 1.485(4) ?
N3 H3A . 0.8568 ?
N3 H3B . 0.8984 ?
N4 C9 . 1.474(4) ?
N4 H4C . 0.9349 ?
N4 H4D . 0.9174 ?
N5 C14 . 1.337(4) no
N5 C13 . 1.458(4) ?
N5 H5N . 0.9502 ?
N6 C15 . 1.279(4) no
N7 C17 . 1.487(4) no
N7 H7D . 0.7915 ?
N7 H7E . 0.8748 ?
N7 H7F . 1.0512 ?
N8 C22 . 1.341(4) no
N8 C21 . 1.452(4) no
N8 H8N . 0.8760 ?
N9 C23 . 1.277(4) no
N10 C25 . 1.358(4) no
N10 C26 . 1.445(4) no
N10 H10N . 0.9806 ?
N11 C31 . 1.326(4) no
N11 C30 . 1.465(4) no
N11 H11N . 0.8987 ?
N12 C32 . 1.283(4) no
N13 C35 . 1.115(5) ?
C1 C2 . 1.488(4) ?
C1 C3 . 1.507(4) ?
C2 H2A . 0.9800 ?
C2 H2B . 0.9800 ?
C2 H2C . 0.9800 ?
C4 C5 . 1.531(4) ?
C4 H4A . 0.9900 ?
C4 H4B . 0.9900 ?
C5 C6 . 1.528(4) ?
C5 C7 . 1.535(4) ?
C5 C8 . 1.538(4) ?
C6 H6A . 0.9800 ?
C6 H6B . 0.9800 ?
C6 H6C . 0.9800 ?
C7 H7A . 0.9800 ?
C7 H7B . 0.9800 ?
C7 H7C . 0.9800 ?
C8 H8A . 0.9900 ?
C8 H8B . 0.9900 ?
C9 C10 . 1.537(4) ?
C9 H9A . 0.9900 ?
C9 H9B . 0.9900 ?
C10 C11 . 1.535(4) ?
C10 C13 . 1.539(4) ?
C10 C12 . 1.540(4) ?
C11 H11A . 0.9800 ?
C11 H11B . 0.9800 ?
C11 H11C . 0.9800 ?
C12 H12A . 0.9800 ?
C12 H12B . 0.9800 ?
C12 H12C . 0.9800 ?
C13 H13A . 0.9900 ?
C13 H13B . 0.9900 ?
C14 C15 . 1.499(4) ?
C15 C16 . 1.494(4) ?
C16 H16A . 0.9800 ?
C16 H16B . 0.9800 ?
C16 H16C . 0.9800 ?
C17 C18 . 1.526(4) ?
C17 H17A . 0.9900 ?
C17 H17B . 0.9900 ?
C18 C19 . 1.529(4) ?
C18 C21 . 1.536(4) ?
C18 C20 . 1.543(4) ?
C19 H19A . 0.9800 ?
C19 H19B . 0.9800 ?
C19 H19C . 0.9800 ?
C20 H20A . 0.9800 ?
C20 H20B . 0.9800 ?
C20 H20C . 0.9800 ?
C21 H21A . 0.9900 ?
C21 H21B . 0.9900 ?
C22 C23 . 1.503(4) ?
C23 C24 . 1.499(4) ?
C24 H24A . 0.9800 ?
C24 H24B . 0.9800 ?
C24 H24C . 0.9800 ?
C26 C27 . 1.541(5) ?
C26 H26A . 0.9900 ?
C26 H26B . 0.9900 ?
C27 C28 . 1.526(5) ?
C27 C30 . 1.529(4) ?
C27 C29 . 1.535(4) ?
C28 H28A . 0.9800 ?
C28 H28B . 0.9800 ?
C28 H28C . 0.9800 ?
C29 H29A . 0.9800 ?
C29 H29B . 0.9800 ?
C29 H29C . 0.9800 ?
C30 H30A . 0.9900 ?
C30 H30B . 0.9900 ?
C31 C32 . 1.504(4) ?
C32 C33 . 1.496(4) ?
C33 H33A . 0.9800 ?
C33 H33B . 0.9800 ?
C33 H33C . 0.9800 ?
C35 C34 . 1.442(6) ?
C34 H34A . 0.9800 ?
C34 H34B . 0.9800 ?
C34 H34C . 0.9800 ?

loop_
_geom_hbond_atom_site_label_D
_geom_hbond_atom_site_label_H
_geom_hbond_atom_site_label_A
_geom_hbond_site_symmetry_A
_geom_hbond_distance_DH
_geom_hbond_distance_HA
_geom_hbond_distance_DA
_geom_hbond_angle_DHA
O4 H4O O2 1_565 1.00 1.67 2.574(3) 149.6
O6 H6O O1 2_756 0.91 1.71 2.613(3) 174.0
N3 H3A O1 2_756 0.86 2.45 2.938(3) 116.4
N3 H3B O3 . 0.90 2.16 2.978(3) 150.8
N4 H4C O3 . 0.93 2.09 2.908(3) 145.1
N4 H4D O1 . 0.92 2.47 2.967(3) 114.5
N4 H4D N1 2_756 0.92 2.50 3.123(3) 125.9
N7 H7D O5 2_755 0.79 2.29 3.002(3) 149.2
N7 H7D O5 . 0.79 2.60 3.109(3) 123.3
N7 H7E O7 2_755 0.87 1.84 2.705(3) 171.5
N7 H7F O8 1_655 1.05 1.82 2.859(3) 168.9
N7 H7F O7 1_655 1.05 2.43 2.981(3) 111.5
N10 H10N N13 2_665 0.98 2.27 3.107(5) 142.6
N11 H11N O7 . 0.90 1.95 2.773(3) 150.6
O10 H10O O8 2_655 0.86 1.77 2.626(3) 169.2

loop_
_geom_torsion_atom_site_label_1
_geom_torsion_atom_site_label_2
_geom_torsion_atom_site_label_3
_geom_torsion_atom_site_label_4
_geom_torsion
N2 Cu1 N1 C1 -5.1(2)
N4 Cu1 N1 C1 154.4(2)
N2 Cu1 N1 O1 173.3(2)
N4 Cu1 N1 O1 -27.2(2)
N1 Cu1 N2 C3 9.48(19)
N3 Cu1 N2 C3 -175.8(2)
N4 Cu1 N2 C3 -58.1(3)
N1 Cu1 N2 C4 176.6(2)
N3 Cu1 N2 C4 -8.7(2)
N4 Cu1 N2 C4 109.0(3)
N2 Cu1 N3 C8 15.5(2)
N4 Cu1 N3 C8 -144.8(2)
N2 Cu1 N4 C9 -18.8(4)
N1 Cu1 N4 C9 -85.0(2)
N3 Cu1 N4 C9 98.9(2)
O1 N1 C1 C2 0.2(4)
Cu1 N1 C1 C2 178.6(2)
O1 N1 C1 C3 -178.1(2)
Cu1 N1 C1 C3 0.3(3)
C4 N2 C3 O2 -1.0(4)
Cu1 N2 C3 O2 167.4(2)
C4 N2 C3 C1 179.7(2)
Cu1 N2 C3 C1 -11.9(3)
N1 C1 C3 O2 -171.6(2)
C2 C1 C3 O2 10.0(4)
N1 C1 C3 N2 7.7(3)
C2 C1 C3 N2 -170.6(3)
C3 N2 C4 C5 -161.1(2)
Cu1 N2 C4 C5 32.3(3)
N2 C4 C5 C6 -178.5(2)
N2 C4 C5 C7 61.3(3)
N2 C4 C5 C8 -62.0(3)
Cu1 N3 C8 C5 -47.1(3)
C6 C5 C8 N3 -171.1(2)
C4 C5 C8 N3 71.6(3)
C7 C5 C8 N3 -51.5(3)
Cu1 N4 C9 C10 178.84(19)
N4 C9 C10 C11 -57.4(3)
N4 C9 C10 C13 62.5(3)
N4 C9 C10 C12 -177.0(2)
C14 N5 C13 C10 -91.1(3)
C11 C10 C13 N5 -179.3(2)
C9 C10 C13 N5 58.8(3)
C12 C10 C13 N5 -60.3(3)
C13 N5 C14 O3 0.2(4)
C13 N5 C14 C15 179.9(3)
O4 N6 C15 C16 -0.3(4)
O4 N6 C15 C14 179.0(2)
O3 C14 C15 N6 -156.0(3)
N5 C14 C15 N6 24.2(4)
O3 C14 C15 C16 23.3(4)
N5 C14 C15 C16 -156.5(3)
N7 C17 C18 C19 -175.7(2)
N7 C17 C18 C21 64.0(3)
N7 C17 C18 C20 -55.7(3)
C22 N8 C21 C18 -99.9(3)
C17 C18 C21 N8 59.0(3)
C19 C18 C21 N8 -59.3(3)
C20 C18 C21 N8 -179.8(2)
C21 N8 C22 O5 0.5(4)
C21 N8 C22 C23 179.7(2)
O6 N9 C23 C24 2.2(4)
O6 N9 C23 C22 -179.7(2)
O5 C22 C23 N9 177.3(3)
N8 C22 C23 N9 -1.9(4)
O5 C22 C23 C24 -4.5(4)
N8 C22 C23 C24 176.3(3)
C26 N10 C25 O7 8.3(4)
C26 N10 C25 O8 -174.4(3)
C25 N10 C26 C27 -102.4(3)
N10 C26 C27 C28 172.9(3)
N10 C26 C27 C30 51.7(4)
N10 C26 C27 C29 -67.3(3)
C31 N11 C30 C27 111.7(3)
C28 C27 C30 N11 -64.4(3)
C29 C27 C30 N11 176.4(3)
C26 C27 C30 N11 55.4(4)
C30 N11 C31 O9 -0.2(5)
C30 N11 C31 C32 178.6(3)
O10 N12 C32 C33 2.8(4)
O10 N12 C32 C31 -176.9(2)
O9 C31 C32 N12 172.1(3)
N11 C31 C32 N12 -6.7(4)
O9 C31 C32 C33 -7.6(4)
N11 C31 C32 C33 173.6(3)
